data_4083226
loop_
_publ_author_name
'Zhong, Wei'
'Yang, Qiwu'
'Shang, Yi'
'Liu, Guifeng'
'Zhao, Haitao'
'Li, Yizhi'
'Yan, Hong'

_publ_section_title
;
 Synthesis and Reactivity of the Imido-Bridged Metallothiocarboranes
 CpCo(S2C2B10H10)(NSO2R)
;
_journal_issue 18
_journal_name_full Organometallics
_journal_page_first 6658
_journal_paper_doi 10.1021/om300735d
_journal_volume 31
_journal_year 2012
_chemical_formula_sum 'C33 H50 B20 Cl2 Co2 N2 O4 S6'
_chemical_formula_weight 1136.07
_chemical_name_systematic
; 
 ? 
;
_space_group_IT_number 15
_symmetry_cell_setting monoclinic
_symmetry_space_group_name_Hall '-C 2yc'
_symmetry_space_group_name_H-M 'C 1 2/c 1'
_atom_sites_solution_hydrogens geom
_atom_sites_solution_primary direct
_atom_sites_solution_secondary difmap
_audit_creation_method SHELXL-97
_cell_angle_alpha 90.00
_cell_angle_beta 121.2240(10)
_cell_angle_gamma 90.00
_cell_formula_units_Z 4
_cell_length_a 23.6733(17)
_cell_length_b 12.1592(9)
_cell_length_c 21.784(2)
_cell_measurement_temperature 273(2)
_cell_volume 5362.2(7)
_computing_structure_refinement 'SHELXL-97 (Sheldrick, 1997)'
_computing_structure_solution 'SHELXS-97 (Sheldrick, 1990)'
_diffrn_ambient_temperature 273(2)
_diffrn_measured_fraction_theta_full 0.998
_diffrn_measured_fraction_theta_max 0.998
_diffrn_radiation_monochromator graphite
_diffrn_radiation_source 'fine-focus sealed tube'
_diffrn_radiation_type MoK\a
_diffrn_radiation_wavelength 0.71073
_diffrn_reflns_av_R_equivalents 0.0481
_diffrn_reflns_av_sigmaI/netI 0.0386
_diffrn_reflns_limit_h_max 26
_diffrn_reflns_limit_h_min -29
_diffrn_reflns_limit_k_max 14
_diffrn_reflns_limit_k_min -14
_diffrn_reflns_limit_l_max 26
_diffrn_reflns_limit_l_min -18
_diffrn_reflns_number 14228
_diffrn_reflns_theta_full 26.00
_diffrn_reflns_theta_max 26.00
_diffrn_reflns_theta_min 1.95
_exptl_absorpt_coefficient_mu 0.991
_exptl_absorpt_correction_T_max 0.804
_exptl_absorpt_correction_T_min 0.765
_exptl_absorpt_correction_type multi-scan
_exptl_crystal_density_diffrn 1.407
_exptl_crystal_density_method 'not measured'
_exptl_crystal_F_000 2312
_exptl_crystal_size_max 0.27
_exptl_crystal_size_mid 0.25
_exptl_crystal_size_min 0.22
_refine_diff_density_max 1.916
_refine_diff_density_min -0.488
_refine_diff_density_rms 0.100
_refine_ls_extinction_method none
_refine_ls_goodness_of_fit_ref 1.044
_refine_ls_hydrogen_treatment constr
_refine_ls_matrix_type full
_refine_ls_number_parameters 313
_refine_ls_number_reflns 5267
_refine_ls_number_restraints 0
_refine_ls_restrained_S_all 1.044
_refine_ls_R_factor_all 0.0587
_refine_ls_R_factor_gt 0.0503
_refine_ls_shift/su_max 0.000
_refine_ls_shift/su_mean 0.000
_refine_ls_structure_factor_coef Fsqd
_refine_ls_weighting_details 'calc w=1/[\s^2^(Fo^2^)+(0.1100P)^2^+7.9886P] where P=(Fo^2^+2Fc^2^)/3'
_refine_ls_weighting_scheme calc
_refine_ls_wR_factor_gt 0.1663
_refine_ls_wR_factor_ref 0.1719
_reflns_number_gt 4357
_reflns_number_total 5267
_reflns_threshold_expression >2sigma(I)
_cod_data_source_file 7b.cif
_cod_data_source_block 7b
_cod_depositor_comments
;
The following automatic conversions were performed:

'_symmetry_cell_setting' value 'Monoclinic' changed to 'monoclinic'
according to
/usr/data/users/saulius/automatic-downloads/retrospective/ACS/lib/dictionaries/cif_core.dic
dictionary named 'cif_core.dic' version 2.4.2 from 2011-04-26.

Automatic conversion script
Id: cif_fix_values 2281 2013-09-26 08:29:07Z andrius 
;
_cod_original_cell_volume 5362.2(8)
_cod_original_sg_symbol_H-M C2/c
_cod_database_code 4083226

loop_
_symmetry_equiv_pos_as_xyz
'x, y, z'
'-x, y, -z+1/2'
'x+1/2, y+1/2, z'
'-x+1/2, y+1/2, -z+1/2'
'-x, -y, -z'
'x, -y, z-1/2'
'-x+1/2, -y+1/2, -z'
'x+1/2, -y+1/2, z-1/2'

loop_
_atom_site_label
_atom_site_type_symbol
_atom_site_fract_x
_atom_site_fract_y
_atom_site_fract_z
_atom_site_U_iso_or_equiv
_atom_site_adp_type
_atom_site_occupancy
_atom_site_symmetry_multiplicity
_atom_site_calc_flag
_atom_site_refinement_flags
B3 B 0.7333(2) 1.0460(4) 0.5979(2) 0.0462(10) Uani 1 1 d .
H3 H 0.6912 1.0872 0.5963 0.055 Uiso 1 1 calc R
B4 B 0.7232(3) 0.9414(4) 0.5364(2) 0.0562(12) Uani 1 1 d .
H4 H 0.6740 0.9147 0.4933 0.067 Uiso 1 1 calc R
B5 B 0.7893(3) 0.8462(4) 0.5826(2) 0.0559(12) Uani 1 1 d .
H5 H 0.7829 0.7579 0.5697 0.067 Uiso 1 1 calc R
B6 B 0.8415(2) 0.8922(4) 0.6718(2) 0.0451(9) Uani 1 1 d .
H6 H 0.8687 0.8349 0.7169 0.054 Uiso 1 1 calc R
B7 B 0.8751(2) 1.0233(4) 0.6703(3) 0.0510(10) Uani 1 1 d .
H7 H 0.9238 1.0503 0.7143 0.061 Uiso 1 1 calc R
B8 B 0.8084(3) 1.1175(4) 0.6237(2) 0.0497(10) Uani 1 1 d .
H8 H 0.8149 1.2053 0.6379 0.060 Uiso 1 1 calc R
B9 B 0.7555(3) 1.0712(5) 0.5340(3) 0.0645(14) Uani 1 1 d .
H9 H 0.7274 1.1291 0.4895 0.077 Uiso 1 1 calc R
B10 B 0.7907(3) 0.9477(5) 0.5241(3) 0.0655(15) Uani 1 1 d .
H10 H 0.7857 0.9252 0.4726 0.079 Uiso 1 1 calc R
B11 B 0.8643(3) 0.9178(5) 0.6076(3) 0.0620(13) Uani 1 1 d .
H11 H 0.9068 0.8765 0.6102 0.074 Uiso 1 1 calc R
B12 B 0.8433(3) 1.0561(5) 0.5776(3) 0.0685(16) Uani 1 1 d .
H12 H 0.8724 1.1041 0.5608 0.082 Uiso 1 1 calc R
C1 C 0.75621(18) 0.9104(3) 0.62577(18) 0.0390(7) Uani 1 1 d .
C2 C 0.80614(16) 1.0127(3) 0.67520(17) 0.0353(7) Uani 1 1 d .
C3 C 0.6585(3) 1.0771(4) 0.7287(3) 0.0702(14) Uani 1 1 d .
H3A H 0.6557 1.1469 0.7047 0.084 Uiso 1 1 calc R
C7 C 0.6246(2) 0.9808(6) 0.6956(2) 0.0746(16) Uani 1 1 d .
H7A H 0.5934 0.9708 0.6441 0.090 Uiso 1 1 calc R
C6 C 0.6431(2) 0.8996(4) 0.7494(3) 0.0567(11) Uani 1 1 d .
H6A H 0.6259 0.8245 0.7424 0.068 Uiso 1 1 calc R
C5 C 0.6861(2) 0.9493(3) 0.8137(2) 0.0537(10) Uani 1 1 d .
H5A H 0.7059 0.9140 0.8608 0.064 Uiso 1 1 calc R
C4 C 0.6970(2) 1.0563(3) 0.8017(3) 0.0576(11) Uani 1 1 d .
H4A H 0.7256 1.1095 0.8387 0.069 Uiso 1 1 calc R
C8 C 0.79642(17) 0.8583(3) 0.81814(18) 0.0378(7) Uani 1 1 d .
H8A H 0.7862 0.7937 0.8332 0.045 Uiso 1 1 calc R
C9 C 0.85919(17) 0.8839(3) 0.84499(17) 0.0379(7) Uani 1 1 d .
C10 C 0.91568(18) 0.8090(3) 0.89208(19) 0.0448(9) Uani 1 1 d .
C15 C 0.9160(2) 0.7576(3) 0.9487(2) 0.0607(11) Uani 1 1 d .
H15 H 0.8847 0.7759 0.9607 0.073 Uiso 1 1 calc R
C14 C 0.9642(3) 0.6770(4) 0.9880(3) 0.0806(17) Uani 1 1 d .
H14 H 0.9647 0.6420 1.0263 0.097 Uiso 1 1 calc R
C13 C 1.0098(3) 0.6499(4) 0.9708(3) 0.0819(18) Uani 1 1 d .
H13 H 1.0403 0.5947 0.9963 0.098 Uiso 1 1 calc R
C12 C 1.0112(2) 0.7030(4) 0.9165(3) 0.0733(15) Uani 1 1 d .
H12A H 1.0437 0.6861 0.9061 0.088 Uiso 1 1 calc R
C11 C 0.96373(19) 0.7825(3) 0.8766(2) 0.0557(10) Uani 1 1 d .
H11A H 0.9644 0.8181 0.8391 0.067 Uiso 1 1 calc R
C16 C 0.9032(2) 1.0986(4) 0.9407(2) 0.0574(11) Uani 1 1 d .
H16A H 0.8985 1.0294 0.9589 0.086 Uiso 1 1 calc R
H16B H 0.8614 1.1359 0.9166 0.086 Uiso 1 1 calc R
H16C H 0.9351 1.1431 0.9798 0.086 Uiso 1 1 calc R
C17 C 0.0000 0.2838(8) 0.7500 0.126(5) Uani 1 2 d S
H17A H -0.0311 0.2373 0.7542 0.151 Uiso 0.50 1 calc PR
H17B H 0.0311 0.2373 0.7458 0.151 Uiso 0.50 1 calc PR
Cl1 Cl 0.0464(3) 0.3806(9) 0.8334(5) 0.455(6) Uani 1 1 d .
Co1 Co 0.72571(2) 0.94904(4) 0.74942(2) 0.03403(17) Uani 1 1 d .
N1 N 0.87325(13) 0.9851(2) 0.81978(14) 0.0362(6) Uani 1 1 d .
O1 O 0.99106(13) 1.0199(3) 0.91615(16) 0.0605(8) Uani 1 1 d .
O2 O 0.92160(15) 1.1737(2) 0.84092(16) 0.0650(9) Uani 1 1 d .
S2 S 0.80300(4) 1.04689(6) 0.75385(4) 0.0317(2) Uani 1 1 d .
S1 S 0.71316(5) 0.83880(8) 0.65987(5) 0.0448(2) Uani 1 1 d .
S3 S 0.92955(4) 1.07565(7) 0.88072(5) 0.0437(2) Uani 1 1 d .

loop_
_atom_site_aniso_label
_atom_site_aniso_U_11
_atom_site_aniso_U_22
_atom_site_aniso_U_33
_atom_site_aniso_U_23
_atom_site_aniso_U_13
_atom_site_aniso_U_12
B3 0.050(2) 0.044(2) 0.034(2) 0.0056(16) 0.0150(18) 0.0048(18)
B4 0.071(3) 0.062(3) 0.030(2) -0.0046(18) 0.022(2) -0.005(2)
B5 0.081(3) 0.051(3) 0.046(2) -0.011(2) 0.040(2) -0.004(2)
B6 0.049(2) 0.047(2) 0.047(2) -0.0037(18) 0.030(2) 0.0034(18)
B7 0.058(3) 0.054(3) 0.053(3) -0.004(2) 0.038(2) -0.009(2)
B8 0.071(3) 0.045(2) 0.041(2) -0.0003(18) 0.034(2) -0.007(2)
B9 0.097(4) 0.062(3) 0.038(2) 0.005(2) 0.037(3) -0.005(3)
B10 0.095(4) 0.070(3) 0.046(3) -0.011(2) 0.047(3) -0.011(3)
B11 0.074(3) 0.070(3) 0.064(3) -0.009(3) 0.051(3) -0.002(3)
B12 0.103(4) 0.069(3) 0.061(3) -0.005(2) 0.062(3) -0.019(3)
C1 0.0460(19) 0.0361(17) 0.0310(16) -0.0048(14) 0.0171(15) -0.0037(15)
C2 0.0413(17) 0.0345(17) 0.0296(15) -0.0022(13) 0.0181(14) -0.0028(14)
C3 0.074(3) 0.061(3) 0.102(4) 0.035(3) 0.064(3) 0.033(3)
C7 0.036(2) 0.136(5) 0.046(2) 0.001(3) 0.0181(19) 0.023(3)
C6 0.052(2) 0.057(2) 0.075(3) -0.015(2) 0.043(2) -0.0121(19)
C5 0.065(3) 0.059(3) 0.056(2) 0.0056(19) 0.044(2) 0.0084(19)
C4 0.067(3) 0.048(2) 0.076(3) -0.011(2) 0.050(3) -0.0003(19)
C8 0.0454(18) 0.0310(17) 0.0355(17) 0.0036(13) 0.0200(15) 0.0006(14)
C9 0.0430(18) 0.0313(16) 0.0310(16) -0.0005(13) 0.0132(14) -0.0012(14)
C10 0.0438(19) 0.0291(17) 0.0386(18) -0.0016(14) 0.0051(15) -0.0038(14)
C15 0.067(3) 0.047(2) 0.045(2) 0.0087(17) 0.0128(19) -0.007(2)
C14 0.083(4) 0.057(3) 0.060(3) 0.025(2) 0.007(3) 0.000(3)
C13 0.065(3) 0.045(3) 0.085(4) 0.015(2) 0.004(3) 0.004(2)
C12 0.049(2) 0.050(3) 0.083(3) 0.001(2) 0.008(2) 0.008(2)
C11 0.042(2) 0.046(2) 0.057(2) -0.0017(18) 0.0100(18) 0.0020(17)
C16 0.065(3) 0.052(2) 0.0341(19) -0.0082(17) 0.0109(18) 0.0036(19)
C17 0.143(10) 0.073(6) 0.246(16) 0.000 0.160(12) 0.000
Cl1 0.291(7) 0.727(16) 0.526(12) 0.258(11) 0.337(9) 0.133(8)
Co1 0.0358(3) 0.0342(3) 0.0323(3) 0.00049(17) 0.0178(2) 0.00015(17)
N1 0.0367(14) 0.0326(14) 0.0292(13) 0.0016(11) 0.0099(11) -0.0028(11)
O1 0.0369(14) 0.0563(17) 0.0634(18) -0.0009(14) 0.0085(13) -0.0045(12)
O2 0.0705(19) 0.0422(15) 0.0519(17) 0.0063(13) 0.0104(14) -0.0201(14)
S2 0.0360(4) 0.0301(4) 0.0262(4) -0.0008(3) 0.0141(3) -0.0006(3)
S1 0.0522(5) 0.0412(5) 0.0428(5) -0.0120(4) 0.0259(4) -0.0140(4)
S3 0.0400(5) 0.0362(5) 0.0363(5) -0.0002(3) 0.0068(4) -0.0069(4)

loop_
_atom_type_symbol
_atom_type_description
_atom_type_scat_dispersion_real
_atom_type_scat_dispersion_imag
_atom_type_scat_source
C C 0.0033 0.0016 'International Tables Vol C Tables 4.2.6.8 and 6.1.1.4'
H H 0.0000 0.0000 'International Tables Vol C Tables 4.2.6.8 and 6.1.1.4'
B B 0.0013 0.0007 'International Tables Vol C Tables 4.2.6.8 and 6.1.1.4'
N N 0.0061 0.0033 'International Tables Vol C Tables 4.2.6.8 and 6.1.1.4'
O O 0.0106 0.0060 'International Tables Vol C Tables 4.2.6.8 and 6.1.1.4'
S S 0.1246 0.1234 'International Tables Vol C Tables 4.2.6.8 and 6.1.1.4'
Co Co 0.3494 0.9721 'International Tables Vol C Tables 4.2.6.8 and 6.1.1.4'
Cl Cl 0.1484 0.1585 'International Tables Vol C Tables 4.2.6.8 and 6.1.1.4'

loop_
_geom_angle_atom_site_label_1
_geom_angle_atom_site_label_2
_geom_angle_atom_site_label_3
_geom_angle
_geom_angle_site_symmetry_3
C2 B3 C1 57.6(2) .
C2 B3 B9 104.9(4) .
C1 B3 B9 105.9(3) .
C2 B3 B4 104.2(3) .
C1 B3 B4 58.6(2) .
B9 B3 B4 60.2(3) .
C2 B3 B8 58.5(2) .
C1 B3 B8 105.7(3) .
B9 B3 B8 60.4(3) .
B4 B3 B8 108.0(4) .
C1 B4 B10 105.4(4) .
C1 B4 B9 106.2(3) .
B10 B4 B9 60.9(3) .
C1 B4 B3 59.9(2) .
B10 B4 B3 107.9(4) .
B9 B4 B3 59.3(3) .
C1 B4 B5 57.8(2) .
B10 B4 B5 60.7(3) .
B9 B4 B5 109.3(4) .
B3 B4 B5 107.8(3) .
C1 B5 B6 60.3(2) .
C1 B5 B4 59.3(3) .
B6 B5 B4 108.9(3) .
C1 B5 B10 105.2(3) .
B6 B5 B10 107.7(4) .
B4 B5 B10 58.9(3) .
C1 B5 B11 106.1(3) .
B6 B5 B11 59.6(3) .
B4 B5 B11 107.4(4) .
B10 B5 B11 59.9(3) .
C2 B6 C1 57.9(2) .
C2 B6 B11 103.9(3) .
C1 B6 B11 105.1(3) .
C2 B6 B5 103.9(3) .
C1 B6 B5 57.7(2) .
B11 B6 B5 60.8(3) .
C2 B6 B7 57.9(2) .
C1 B6 B7 105.7(3) .
B11 B6 B7 60.5(3) .
B5 B6 B7 109.0(3) .
C2 B7 B8 59.1(2) .
C2 B7 B6 58.6(2) .
B8 B7 B6 108.2(3) .
C2 B7 B11 103.4(3) .
B8 B7 B11 107.0(3) .
B6 B7 B11 59.2(3) .
C2 B7 B12 103.4(4) .
B8 B7 B12 59.0(3) .
B6 B7 B12 106.7(3) .
B11 B7 B12 59.4(3) .
C2 B8 B12 103.9(3) .
C2 B8 B9 103.9(3) .
B12 B8 B9 60.8(3) .
C2 B8 B7 57.9(2) .
B12 B8 B7 60.9(3) .
B9 B8 B7 109.5(4) .
C2 B8 B3 58.8(2) .
B12 B8 B3 107.4(3) .
B9 B8 B3 58.8(3) .
B7 B8 B3 108.0(3) .
B3 B9 B4 60.5(3) .
B3 B9 B8 60.8(3) .
B4 B9 B8 108.6(3) .
B3 B9 B10 107.5(4) .
B4 B9 B10 59.2(3) .
B8 B9 B10 106.9(4) .
B3 B9 B12 107.7(3) .
B4 B9 B12 107.1(4) .
B8 B9 B12 59.1(3) .
B10 B9 B12 59.4(3) .
B4 B10 B12 108.5(4) .
B4 B10 B9 59.9(3) .
B12 B10 B9 60.5(3) .
B4 B10 B11 108.8(3) .
B12 B10 B11 60.0(3) .
B9 B10 B11 108.6(4) .
B4 B10 B5 60.4(3) .
B12 B10 B5 108.2(4) .
B9 B10 B5 108.3(3) .
B11 B10 B5 60.2(3) .
B6 B11 B12 108.4(4) .
B6 B11 B10 107.7(4) .
B12 B11 B10 59.7(3) .
B6 B11 B5 59.6(3) .
B12 B11 B5 107.7(4) .
B10 B11 B5 59.9(3) .
B6 B11 B7 60.3(3) .
B12 B11 B7 60.4(3) .
B10 B11 B7 108.0(4) .
B5 B11 B7 107.9(3) .
B8 B12 B10 108.1(4) .
B8 B12 B11 108.4(3) .
B10 B12 B11 60.4(3) .
B8 B12 B9 60.1(3) .
B10 B12 B9 60.0(3) .
B11 B12 B9 108.5(4) .
B8 B12 B7 60.1(3) .
B10 B12 B7 108.4(4) .
B11 B12 B7 60.2(3) .
B9 B12 B7 108.3(3) .
C2 C1 B5 109.0(3) .
C2 C1 B4 108.7(3) .
B5 C1 B4 62.8(3) .
C2 C1 B6 60.1(2) .
B5 C1 B6 62.0(3) .
B4 C1 B6 113.0(3) .
C2 C1 B3 60.5(2) .
B5 C1 B3 113.1(3) .
B4 C1 B3 61.5(2) .
B6 C1 B3 112.3(3) .
C2 C1 S1 117.7(2) .
B5 C1 S1 122.6(3) .
B4 C1 S1 124.0(3) .
B6 C1 S1 116.4(2) .
B3 C1 S1 117.9(3) .
C1 C2 B7 113.5(3) .
C1 C2 B6 62.1(2) .
B7 C2 B6 63.4(3) .
C1 C2 B8 112.5(3) .
B7 C2 B8 63.0(3) .
B6 C2 B8 115.2(3) .
C1 C2 B3 61.9(2) .
B7 C2 B3 115.5(3) .
B6 C2 B3 115.1(3) .
B8 C2 B3 62.7(3) .
C1 C2 S2 114.9(2) .
B7 C2 S2 123.9(2) .
B6 C2 S2 120.1(2) .
B8 C2 S2 118.8(2) .
B3 C2 S2 111.2(2) .
C4 C3 C7 107.5(4) .
C4 C3 Co1 69.2(2) .
C7 C3 Co1 69.9(3) .
C3 C7 C6 108.1(4) .
C3 C7 Co1 71.3(3) .
C6 C7 Co1 68.5(2) .
C5 C6 C7 106.6(4) .
C5 C6 Co1 70.6(2) .
C7 C6 Co1 71.4(2) .
C6 C5 C4 109.6(4) .
C6 C5 Co1 70.2(2) .
C4 C5 Co1 71.1(2) .
C5 C4 C3 108.2(4) .
C5 C4 Co1 69.8(2) .
C3 C4 Co1 72.0(3) .
C9 C8 Co1 122.5(3) .
C8 C9 N1 117.2(3) .
C8 C9 C10 124.0(3) .
N1 C9 C10 118.3(3) .
C15 C10 C11 119.3(4) .
C15 C10 C9 118.5(4) .
C11 C10 C9 122.0(4) .
C10 C15 C14 119.1(5) .
C13 C14 C15 120.8(5) .
C14 C13 C12 120.5(5) .
C13 C12 C11 119.7(5) .
C10 C11 C12 120.6(5) .
Cl1 C17 Cl1 106.0(7) 2_556
C8 Co1 C6 106.22(18) .
C8 Co1 C5 89.47(16) .
C6 Co1 C5 39.19(18) .
C8 Co1 C4 109.71(18) .
C6 Co1 C4 66.29(17) .
C5 Co1 C4 39.13(16) .
C8 Co1 C7 146.2(2) .
C6 Co1 C7 40.1(2) .
C5 Co1 C7 65.52(19) .
C4 Co1 C7 65.4(2) .
C8 Co1 C3 148.6(2) .
C6 Co1 C3 66.47(19) .
C5 Co1 C3 65.33(18) .
C4 Co1 C3 38.9(2) .
C7 Co1 C3 38.8(2) .
C8 Co1 S2 84.53(11) .
C6 Co1 S2 163.19(13) .
C5 Co1 S2 130.61(13) .
C4 Co1 S2 98.16(13) .
C7 Co1 S2 128.87(19) .
C3 Co1 S2 97.56(15) .
C8 Co1 S1 90.19(11) .
C6 Co1 S1 97.33(12) .
C5 Co1 S1 133.60(13) .
C4 Co1 S1 156.77(15) .
C7 Co1 S1 91.45(15) .
C3 Co1 S1 120.58(18) .
S2 Co1 S1 95.48(4) .
C9 N1 S2 112.1(2) .
C9 N1 S3 119.4(2) .
S2 N1 S3 113.40(16) .
N1 S2 C2 101.31(15) .
N1 S2 Co1 103.30(10) .
C2 S2 Co1 106.52(11) .
C1 S1 Co1 102.96(12) .
O1 S3 O2 120.3(2) .
O1 S3 N1 106.40(16) .
O2 S3 N1 105.20(15) .
O1 S3 C16 109.6(2) .
O2 S3 C16 109.7(2) .
N1 S3 C16 104.37(19) .

loop_
_geom_bond_atom_site_label_1
_geom_bond_atom_site_label_2
_geom_bond_distance
_geom_bond_site_symmetry_2
B3 C2 1.721(5) .
B3 C1 1.744(5) .
B3 B9 1.751(7) .
B3 B4 1.771(6) .
B3 B8 1.788(7) .
B4 C1 1.721(5) .
B4 B10 1.754(8) .
B4 B9 1.766(7) .
B4 B5 1.780(8) .
B5 C1 1.694(6) .
B5 B6 1.769(6) .
B5 B10 1.786(7) .
B5 B11 1.791(8) .
B6 C2 1.708(6) .
B6 C1 1.741(6) .
B6 B11 1.769(6) .
B6 B7 1.789(7) .
B7 C2 1.695(6) .
B7 B8 1.782(7) .
B7 B11 1.792(7) .
B7 B12 1.796(7) .
B8 C2 1.716(5) .
B8 B12 1.763(7) .
B8 B9 1.780(7) .
B9 B10 1.783(8) .
B9 B12 1.793(9) .
B10 B12 1.773(8) .
B10 B11 1.786(9) .
B11 B12 1.778(8) .
C1 C2 1.669(5) .
C1 S1 1.770(4) .
C2 S2 1.802(3) .
C3 C4 1.387(7) .
C3 C7 1.392(8) .
C3 Co1 2.101(4) .
C7 C6 1.416(7) .
C7 Co1 2.083(4) .
C6 C5 1.372(6) .
C6 Co1 2.044(4) .
C5 C4 1.378(6) .
C5 Co1 2.048(4) .
C4 Co1 2.065(4) .
C8 C9 1.321(5) .
C8 Co1 1.914(3) .
C9 N1 1.454(4) .
C9 C10 1.499(5) .
C10 C15 1.379(6) .
C10 C11 1.382(6) .
C15 C14 1.409(7) .
C14 C13 1.353(9) .
C13 C12 1.365(8) .
C12 C11 1.393(6) .
C16 S3 1.738(5) .
C17 Cl1 1.956(13) .
C17 Cl1 1.956(12) 2_556
Co1 S2 2.1424(9) .
Co1 S1 2.2560(10) .
N1 S2 1.708(3) .
N1 S3 1.708(3) .
O1 S3 1.418(3) .
O2 S3 1.427(3) .
